data_7050912
loop_
_publ_author_name
'Durran, Sean E.'
'Elsegood, Mark R. J.'
'Smith, Martin B.'

_publ_section_title
;
 New complexes of functionalised ligands bearing P/N/Se or P2Se donor
 sets
;
_journal_issue 10
_journal_name_full 'New Journal of Chemistry'
_journal_page_first 1402
_journal_paper_doi 10.1039/b204005k
_journal_volume 26
_journal_year 2002
_chemical_formula_sum 'C36 H36 Cl5 N P2 Pd Se'
_chemical_formula_weight 907.21
_space_group_IT_number 14
_symmetry_cell_setting monoclinic
_symmetry_space_group_name_Hall '-P 2ybc'
_symmetry_space_group_name_H-M 'P 1 21/c 1'
_atom_sites_solution_hydrogens geom
_atom_sites_solution_primary direct
_atom_sites_solution_secondary difmap
_audit_creation_method SHELXL-97
_cell_angle_alpha 90.00
_cell_angle_beta 102.898(2)
_cell_angle_gamma 90.00
_cell_formula_units_Z 4
_cell_length_a 14.6694(10)
_cell_length_b 11.6913(8)
_cell_length_c 22.9159(16)
_cell_measurement_reflns_used 7241
_cell_measurement_temperature 150(2)
_cell_measurement_theta_max 28.17
_cell_measurement_theta_min 2.25
_cell_volume 3831.0(5)
_computing_cell_refinement 'Bruker SAINT'
_computing_data_collection 'Bruker SMART'
_computing_data_reduction 'Bruker SAINT'
_computing_molecular_graphics 'Bruker SHELXTL'
_computing_publication_material 'Bruker SHELXTL and local programs'
_computing_structure_refinement 'Bruker SHELXTL'
_computing_structure_solution 'Bruker SHELXTL'
_diffrn_ambient_temperature 150(2)
_diffrn_measured_fraction_theta_full 1.000
_diffrn_measured_fraction_theta_max 1.000
_diffrn_measurement_device_type 'Bruker SMART 1000 CCD diffractometer'
_diffrn_measurement_method '\w rotation with narrow frames'
_diffrn_radiation_monochromator graphite
_diffrn_radiation_source 'sealed tube'
_diffrn_radiation_type MoK\a
_diffrn_radiation_wavelength 0.71073
_diffrn_reflns_av_R_equivalents 0.0535
_diffrn_reflns_av_sigmaI/netI 0.0538
_diffrn_reflns_limit_h_max 18
_diffrn_reflns_limit_h_min -18
_diffrn_reflns_limit_k_max 14
_diffrn_reflns_limit_k_min -14
_diffrn_reflns_limit_l_max 28
_diffrn_reflns_limit_l_min -28
_diffrn_reflns_number 29211
_diffrn_reflns_theta_full 26.00
_diffrn_reflns_theta_max 26.00
_diffrn_reflns_theta_min 1.82
_diffrn_standards_decay_% 0
_diffrn_standards_number 0
_exptl_absorpt_coefficient_mu 1.894
_exptl_absorpt_correction_T_max 0.863
_exptl_absorpt_correction_T_min 0.752
_exptl_absorpt_correction_type multi-scan
_exptl_crystal_colour yellow
_exptl_crystal_density_diffrn 1.573
_exptl_crystal_density_method 'not measured'
_exptl_crystal_description block
_exptl_crystal_F_000 1816
_exptl_crystal_size_max 0.16
_exptl_crystal_size_mid 0.11
_exptl_crystal_size_min 0.08
_refine_diff_density_max 1.800
_refine_diff_density_min -1.245
_refine_diff_density_rms 0.152
_refine_ls_extinction_method none
_refine_ls_goodness_of_fit_ref 1.073
_refine_ls_hydrogen_treatment constr
_refine_ls_matrix_type full
_refine_ls_number_parameters 415
_refine_ls_number_reflns 7530
_refine_ls_number_restraints 0
_refine_ls_restrained_S_all 1.073
_refine_ls_R_factor_all 0.0909
_refine_ls_R_factor_gt 0.0534
_refine_ls_shift/su_max 0.000
_refine_ls_shift/su_mean 0.000
_refine_ls_structure_factor_coef Fsqd
_refine_ls_weighting_details 'calc w=1/[\s^2^(Fo^2^)+(0.0508P)^2^+34.5612P] where P=(Fo^2^+2Fc^2^)/3'
_refine_ls_weighting_scheme calc
_refine_ls_wR_factor_gt 0.1306
_refine_ls_wR_factor_ref 0.1554
_reflns_number_gt 5274
_reflns_number_total 7530
_reflns_threshold_expression I>2\s(I)
_cod_data_source_file b204005k.txt
_cod_data_source_block 3c.CHCl3
_cod_original_sg_symbol_H-M P2(1)/c
_cod_database_code 7050912

loop_
_symmetry_equiv_pos_as_xyz
'x, y, z'
'-x, y+1/2, -z+1/2'
'-x, -y, -z'
'x, -y-1/2, z-1/2'

loop_
_atom_site_label
_atom_site_type_symbol
_atom_site_fract_x
_atom_site_fract_y
_atom_site_fract_z
_atom_site_U_iso_or_equiv
_atom_site_adp_type
_atom_site_occupancy
_atom_site_symmetry_multiplicity
_atom_site_calc_flag
_atom_site_refinement_flags
_atom_site_disorder_assembly
_atom_site_disorder_group
Pd1 Pd 0.36628(3) -0.00250(4) 0.20937(2) 0.01642(13) Uani 1 1 d . . .
Cl1 Cl 0.34827(12) -0.11115(14) 0.12083(7) 0.0266(4) Uani 1 1 d . . .
Cl2 Cl 0.36180(12) -0.17221(14) 0.26520(7) 0.0238(4) Uani 1 1 d . . .
P1 P 0.34319(11) 0.15720(14) 0.15354(7) 0.0166(3) Uani 1 1 d . . .
P2 P 0.38855(11) 0.09733(14) 0.29486(7) 0.0167(3) Uani 1 1 d . . .
C1 C 0.3859(5) 0.2927(5) 0.1892(3) 0.0179(13) Uani 1 1 d . . .
H1A H 0.4550 0.2937 0.1970 0.021 Uiso 1 1 calc R . .
H1B H 0.3622 0.3562 0.1614 0.021 Uiso 1 1 calc R . .
C2 C 0.4191(5) 0.2499(5) 0.2938(3) 0.0203(14) Uani 1 1 d . . .
H2A H 0.4163 0.2848 0.3327 0.024 Uiso 1 1 calc R . .
H2B H 0.4840 0.2572 0.2885 0.024 Uiso 1 1 calc R . .
N1 N 0.3565(4) 0.3114(4) 0.2461(2) 0.0174(11) Uani 1 1 d . . .
C3 C 0.3560(5) 0.4351(5) 0.2593(3) 0.0226(14) Uani 1 1 d . . .
H3A H 0.3219 0.4758 0.2231 0.027 Uiso 1 1 calc R . .
H3B H 0.4212 0.4635 0.2687 0.027 Uiso 1 1 calc R . .
C4 C 0.3104(5) 0.4633(6) 0.3116(3) 0.0247(15) Uani 1 1 d . . .
H4A H 0.3482 0.4286 0.3486 0.030 Uiso 1 1 calc R . .
H4B H 0.3113 0.5472 0.3173 0.030 Uiso 1 1 calc R . .
C5 C 0.2104(5) 0.4211(7) 0.3026(3) 0.0326(17) Uani 1 1 d . . .
H5A H 0.2079 0.3397 0.2906 0.039 Uiso 1 1 calc R . .
H5B H 0.1705 0.4648 0.2696 0.039 Uiso 1 1 calc R . .
Se1 Se 0.15909(6) 0.43626(7) 0.37457(4) 0.0382(2) Uani 1 1 d . . .
C6 C 0.1893(5) 0.5921(6) 0.3961(3) 0.0288(16) Uani 1 1 d . . .
C7 C 0.2185(5) 0.6170(6) 0.4562(3) 0.0297(16) Uani 1 1 d . . .
H7 H 0.2259 0.5572 0.4850 0.036 Uiso 1 1 calc R . .
C8 C 0.2373(5) 0.7299(7) 0.4748(3) 0.0325(17) Uani 1 1 d . . .
H8 H 0.2550 0.7471 0.5163 0.039 Uiso 1 1 calc R . .
C9 C 0.2301(5) 0.8165(6) 0.4332(4) 0.0339(18) Uani 1 1 d . . .
H9 H 0.2438 0.8931 0.4461 0.041 Uiso 1 1 calc R . .
C10 C 0.2029(6) 0.7915(6) 0.3724(4) 0.0377(19) Uani 1 1 d . . .
H10 H 0.1996 0.8507 0.3436 0.045 Uiso 1 1 calc R . .
C11 C 0.1804(6) 0.6797(6) 0.3540(3) 0.0330(17) Uani 1 1 d . . .
H11 H 0.1590 0.6630 0.3126 0.040 Uiso 1 1 calc R . .
C12 C 0.2189(4) 0.1785(6) 0.1245(3) 0.0218(14) Uani 1 1 d . . .
C13 C 0.1613(5) 0.0878(7) 0.1022(4) 0.042(2) Uani 1 1 d . . .
H13 H 0.1874 0.0137 0.1012 0.051 Uiso 1 1 calc R . .
C14 C 0.0665(6) 0.1031(8) 0.0813(5) 0.053(3) Uani 1 1 d . . .
H14 H 0.0282 0.0395 0.0660 0.063 Uiso 1 1 calc R . .
C15 C 0.0272(6) 0.2072(9) 0.0825(5) 0.063(3) Uani 1 1 d . . .
H15 H -0.0378 0.2181 0.0663 0.076 Uiso 1 1 calc R . .
C16 C 0.0823(7) 0.2966(10) 0.1072(8) 0.112(6) Uani 1 1 d . . .
H16 H 0.0548 0.3690 0.1109 0.134 Uiso 1 1 calc R . .
C17 C 0.1773(7) 0.2830(9) 0.1269(6) 0.080(4) Uani 1 1 d . . .
H17 H 0.2147 0.3471 0.1426 0.096 Uiso 1 1 calc R . .
C18 C 0.4000(4) 0.1533(5) 0.0916(3) 0.0189(13) Uani 1 1 d . . .
C19 C 0.3512(5) 0.1522(6) 0.0321(3) 0.0253(15) Uani 1 1 d . . .
H19 H 0.2848 0.1554 0.0225 0.030 Uiso 1 1 calc R . .
C20 C 0.4004(6) 0.1462(6) -0.0132(3) 0.0333(18) Uani 1 1 d . . .
H20 H 0.3672 0.1447 -0.0539 0.040 Uiso 1 1 calc R . .
C21 C 0.4961(6) 0.1426(6) 0.0000(4) 0.0349(18) Uani 1 1 d . . .
H21 H 0.5288 0.1398 -0.0314 0.042 Uiso 1 1 calc R . .
C22 C 0.5452(5) 0.1431(6) 0.0592(4) 0.0319(17) Uani 1 1 d . . .
H22 H 0.6116 0.1399 0.0684 0.038 Uiso 1 1 calc R . .
C23 C 0.4977(5) 0.1483(6) 0.1047(3) 0.0245(15) Uani 1 1 d . . .
H23 H 0.5315 0.1485 0.1452 0.029 Uiso 1 1 calc R . .
C24 C 0.2815(5) 0.0993(5) 0.3225(3) 0.0204(14) Uani 1 1 d . . .
C25 C 0.1966(5) 0.0775(6) 0.2833(3) 0.0287(16) Uani 1 1 d . . .
H25 H 0.1953 0.0564 0.2430 0.034 Uiso 1 1 calc R . .
C26 C 0.1138(5) 0.0865(7) 0.3026(4) 0.041(2) Uani 1 1 d . . .
H26 H 0.0557 0.0715 0.2756 0.049 Uiso 1 1 calc R . .
C27 C 0.1157(6) 0.1175(7) 0.3611(4) 0.040(2) Uani 1 1 d . . .
H27 H 0.0590 0.1236 0.3744 0.048 Uiso 1 1 calc R . .
C28 C 0.1995(6) 0.1394(7) 0.3999(4) 0.0365(19) Uani 1 1 d . . .
H28 H 0.2005 0.1604 0.4401 0.044 Uiso 1 1 calc R . .
C29 C 0.2821(5) 0.1312(6) 0.3813(3) 0.0278(16) Uani 1 1 d . . .
H29 H 0.3397 0.1473 0.4085 0.033 Uiso 1 1 calc R . .
C30 C 0.4817(4) 0.0452(5) 0.3551(3) 0.0193(13) Uani 1 1 d . . .
C31 C 0.5724(5) 0.0886(6) 0.3618(3) 0.0225(14) Uani 1 1 d . . .
H31 H 0.5853 0.1434 0.3341 0.027 Uiso 1 1 calc R . .
C32 C 0.6437(5) 0.0518(6) 0.4087(3) 0.0306(17) Uani 1 1 d . . .
H32 H 0.7053 0.0806 0.4126 0.037 Uiso 1 1 calc R . .
C33 C 0.6252(6) -0.0262(6) 0.4495(3) 0.0328(18) Uani 1 1 d . . .
H33 H 0.6737 -0.0496 0.4821 0.039 Uiso 1 1 calc R . .
C34 C 0.5353(5) -0.0709(6) 0.4431(3) 0.0282(16) Uani 1 1 d . . .
H34 H 0.5229 -0.1249 0.4713 0.034 Uiso 1 1 calc R . .
C35 C 0.4638(5) -0.0367(6) 0.3958(3) 0.0239(15) Uani 1 1 d . . .
H35 H 0.4031 -0.0688 0.3909 0.029 Uiso 1 1 calc R . .
C36 C 0.1457(7) 0.7565(9) 0.1551(5) 0.057(3) Uani 1 1 d . . .
H36 H 0.2099 0.7893 0.1603 0.069 Uiso 1 1 calc R . .
Cl3 Cl 0.0861(2) 0.7780(3) 0.08045(13) 0.0740(8) Uani 1 1 d . . .
Cl4 Cl 0.1561(2) 0.6119(3) 0.17152(15) 0.0779(9) Uani 1 1 d . . .
Cl5 Cl 0.0884(2) 0.8280(3) 0.20334(14) 0.0726(8) Uani 1 1 d . . .

loop_
_atom_site_aniso_label
_atom_site_aniso_U_11
_atom_site_aniso_U_22
_atom_site_aniso_U_33
_atom_site_aniso_U_23
_atom_site_aniso_U_13
_atom_site_aniso_U_12
Pd1 0.0185(2) 0.0149(2) 0.0156(2) 0.0003(2) 0.00332(17) -0.0002(2)
Cl1 0.0391(10) 0.0206(8) 0.0205(8) -0.0034(7) 0.0073(7) -0.0024(7)
Cl2 0.0276(9) 0.0188(8) 0.0243(8) 0.0042(7) 0.0041(7) -0.0011(7)
P1 0.0172(8) 0.0164(8) 0.0158(8) 0.0022(6) 0.0032(6) 0.0010(6)
P2 0.0194(8) 0.0148(8) 0.0160(8) 0.0019(6) 0.0040(7) 0.0003(6)
C1 0.023(3) 0.014(3) 0.016(3) 0.000(3) 0.003(3) -0.001(3)
C2 0.026(4) 0.017(3) 0.018(3) 0.002(3) 0.004(3) -0.001(3)
N1 0.021(3) 0.014(3) 0.017(3) 0.003(2) 0.003(2) 0.003(2)
C3 0.030(4) 0.014(3) 0.022(3) 0.001(3) 0.004(3) 0.002(3)
C4 0.033(4) 0.019(3) 0.023(3) 0.000(3) 0.008(3) 0.002(3)
C5 0.038(4) 0.028(4) 0.035(4) -0.009(3) 0.014(3) -0.004(3)
Se1 0.0453(5) 0.0239(4) 0.0540(5) -0.0053(4) 0.0295(4) -0.0039(3)
C6 0.031(4) 0.019(3) 0.041(4) 0.001(3) 0.018(3) 0.007(3)
C7 0.029(4) 0.031(4) 0.031(4) 0.008(3) 0.013(3) 0.008(3)
C8 0.026(4) 0.040(4) 0.031(4) -0.006(4) 0.007(3) 0.004(3)
C9 0.039(4) 0.023(4) 0.043(5) -0.003(3) 0.016(4) 0.001(3)
C10 0.059(5) 0.022(4) 0.036(4) 0.009(3) 0.019(4) 0.004(4)
C11 0.043(5) 0.030(4) 0.028(4) -0.003(3) 0.011(3) 0.004(3)
C12 0.014(3) 0.030(4) 0.020(3) 0.002(3) 0.000(3) 0.003(3)
C13 0.028(4) 0.033(4) 0.061(6) 0.003(4) -0.001(4) -0.002(3)
C14 0.031(5) 0.044(5) 0.075(7) 0.004(5) -0.006(4) -0.016(4)
C15 0.020(4) 0.069(7) 0.092(8) -0.006(6) -0.006(5) 0.009(4)
C16 0.037(6) 0.057(7) 0.212(17) -0.036(9) -0.032(8) 0.024(5)
C17 0.033(5) 0.042(6) 0.144(12) -0.027(7) -0.026(6) 0.009(4)
C18 0.023(3) 0.014(3) 0.020(3) 0.000(3) 0.004(3) 0.000(3)
C19 0.034(4) 0.018(3) 0.024(4) 0.001(3) 0.006(3) 0.000(3)
C20 0.059(5) 0.025(4) 0.017(3) -0.003(3) 0.009(3) -0.007(4)
C21 0.057(5) 0.024(4) 0.033(4) 0.000(3) 0.030(4) 0.000(4)
C22 0.033(4) 0.027(4) 0.042(5) 0.003(3) 0.021(3) 0.006(3)
C23 0.026(4) 0.026(4) 0.022(3) 0.000(3) 0.007(3) 0.004(3)
C24 0.025(3) 0.014(3) 0.024(3) 0.005(3) 0.010(3) 0.004(3)
C25 0.025(4) 0.026(4) 0.035(4) 0.002(3) 0.006(3) -0.002(3)
C26 0.023(4) 0.041(5) 0.057(6) 0.008(4) 0.007(4) 0.003(3)
C27 0.030(4) 0.043(5) 0.054(5) 0.017(4) 0.022(4) 0.009(4)
C28 0.047(5) 0.035(4) 0.036(4) 0.012(4) 0.026(4) 0.013(4)
C29 0.033(4) 0.020(3) 0.031(4) 0.005(3) 0.007(3) 0.006(3)
C30 0.023(3) 0.017(3) 0.018(3) -0.001(3) 0.005(3) 0.004(3)
C31 0.025(4) 0.018(3) 0.024(4) -0.001(3) 0.004(3) 0.002(3)
C32 0.025(4) 0.024(4) 0.036(4) -0.006(3) -0.006(3) 0.004(3)
C33 0.048(5) 0.023(4) 0.020(4) -0.004(3) -0.006(3) 0.008(3)
C34 0.050(5) 0.019(3) 0.013(3) 0.003(3) 0.002(3) 0.008(3)
C35 0.033(4) 0.017(3) 0.023(4) -0.002(3) 0.010(3) 0.001(3)
C36 0.041(5) 0.054(6) 0.076(7) 0.007(5) 0.012(5) -0.007(5)
Cl3 0.081(2) 0.084(2) 0.0564(16) 0.0115(15) 0.0133(14) -0.0156(16)
Cl4 0.0758(19) 0.0564(16) 0.101(2) 0.0167(16) 0.0175(17) 0.0161(14)
Cl5 0.0657(17) 0.0736(19) 0.0745(19) -0.0104(15) 0.0074(14) 0.0041(14)

loop_
_atom_type_symbol
_atom_type_description
_atom_type_scat_dispersion_real
_atom_type_scat_dispersion_imag
_atom_type_scat_source
C C 0.0033 0.0016 'International Tables Vol C Tables 4.2.6.8 and 6.1.1.4'
H H 0.0000 0.0000 'International Tables Vol C Tables 4.2.6.8 and 6.1.1.4'
N N 0.0061 0.0033 'International Tables Vol C Tables 4.2.6.8 and 6.1.1.4'
P P 0.1023 0.0942 'International Tables Vol C Tables 4.2.6.8 and 6.1.1.4'
Cl Cl 0.1484 0.1585 'International Tables Vol C Tables 4.2.6.8 and 6.1.1.4'
Se Se -0.0929 2.2259 'International Tables Vol C Tables 4.2.6.8 and 6.1.1.4'
Pd Pd -0.9988 1.0072 'International Tables Vol C Tables 4.2.6.8 and 6.1.1.4'

loop_
_geom_angle_atom_site_label_1
_geom_angle_atom_site_label_2
_geom_angle_atom_site_label_3
_geom_angle
_geom_angle_site_symmetry_1
_geom_angle_site_symmetry_3
_geom_angle_publ_flag
P2 Pd1 P1 92.24(6) . . ?
P2 Pd1 Cl1 177.83(7) . . ?
P1 Pd1 Cl1 89.09(6) . . ?
P2 Pd1 Cl2 88.87(6) . . ?
P1 Pd1 Cl2 169.99(6) . . ?
Cl1 Pd1 Cl2 90.13(6) . . ?
C18 P1 C12 108.6(3) . . ?
C18 P1 C1 101.6(3) . . ?
C12 P1 C1 105.2(3) . . ?
C18 P1 Pd1 113.0(2) . . ?
C12 P1 Pd1 109.6(2) . . ?
C1 P1 Pd1 118.2(2) . . ?
C30 P2 C24 107.5(3) . . ?
C30 P2 C2 101.0(3) . . ?
C24 P2 C2 102.9(3) . . ?
C30 P2 Pd1 115.3(2) . . ?
C24 P2 Pd1 110.0(2) . . ?
C2 P2 Pd1 118.8(2) . . ?
N1 C1 P1 112.6(4) . . ?
N1 C2 P2 112.0(4) . . ?
C2 N1 C3 111.2(5) . . ?
C2 N1 C1 109.4(5) . . ?
C3 N1 C1 109.9(5) . . ?
N1 C3 C4 113.2(5) . . ?
C5 C4 C3 113.7(6) . . ?
C4 C5 Se1 113.4(5) . . ?
C6 Se1 C5 101.0(3) . . ?
C7 C6 C11 119.8(7) . . ?
C7 C6 Se1 117.4(5) . . ?
C11 C6 Se1 122.8(6) . . ?
C6 C7 C8 120.0(7) . . ?
C9 C8 C7 120.3(7) . . ?
C8 C9 C10 119.9(7) . . ?
C11 C10 C9 119.8(7) . . ?
C10 C11 C6 120.1(7) . . ?
C17 C12 C13 117.2(7) . . ?
C17 C12 P1 121.8(6) . . ?
C13 C12 P1 120.9(6) . . ?
C14 C13 C12 121.1(8) . . ?
C15 C14 C13 120.9(8) . . ?
C14 C15 C16 118.8(8) . . ?
C15 C16 C17 120.8(10) . . ?
C12 C17 C16 121.1(9) . . ?
C19 C18 C23 119.3(6) . . ?
C19 C18 P1 123.0(5) . . ?
C23 C18 P1 117.6(5) . . ?
C18 C19 C20 119.5(7) . . ?
C21 C20 C19 120.8(7) . . ?
C20 C21 C22 120.0(7) . . ?
C23 C22 C21 120.0(7) . . ?
C22 C23 C18 120.4(7) . . ?
C25 C24 C29 119.2(6) . . ?
C25 C24 P2 119.4(5) . . ?
C29 C24 P2 121.3(5) . . ?
C24 C25 C26 120.2(7) . . ?
C27 C26 C25 120.0(8) . . ?
C28 C27 C26 119.9(7) . . ?
C27 C28 C29 120.7(8) . . ?
C28 C29 C24 120.1(7) . . ?
C31 C30 C35 119.3(6) . . ?
C31 C30 P2 119.8(5) . . ?
C35 C30 P2 120.9(5) . . ?
C32 C31 C30 120.3(7) . . ?
C33 C32 C31 120.1(7) . . ?
C32 C33 C34 120.1(7) . . ?
C35 C34 C33 120.3(7) . . ?
C34 C35 C30 119.7(7) . . ?
Cl4 C36 Cl5 111.2(6) . . ?
Cl4 C36 Cl3 110.6(6) . . ?
Cl5 C36 Cl3 110.1(5) . . ?

loop_
_geom_bond_atom_site_label_1
_geom_bond_atom_site_label_2
_geom_bond_distance
_geom_bond_site_symmetry_2
_geom_bond_publ_flag
Pd1 P2 2.2409(17) . ?
Pd1 P1 2.2459(17) . ?
Pd1 Cl1 2.3580(17) . ?
Pd1 Cl2 2.3697(16) . ?
P1 C18 1.801(7) . ?
P1 C12 1.813(6) . ?
P1 C1 1.827(6) . ?
P2 C30 1.818(7) . ?
P2 C24 1.820(6) . ?
P2 C2 1.840(6) . ?
C1 N1 1.478(8) . ?
C2 N1 1.452(8) . ?
N1 C3 1.478(8) . ?
C3 C4 1.533(9) . ?
C4 C5 1.518(10) . ?
C5 Se1 1.967(7) . ?
Se1 C6 1.914(7) . ?
C6 C7 1.381(10) . ?
C6 C11 1.393(10) . ?
C7 C8 1.395(11) . ?
C8 C9 1.379(11) . ?
C9 C10 1.393(11) . ?
C10 C11 1.391(11) . ?
C12 C17 1.373(11) . ?
C12 C13 1.381(10) . ?
C13 C14 1.377(11) . ?
C14 C15 1.349(14) . ?
C15 C16 1.365(15) . ?
C16 C17 1.374(13) . ?
C18 C19 1.390(9) . ?
C18 C23 1.397(9) . ?
C19 C20 1.394(10) . ?
C20 C21 1.368(11) . ?
C21 C22 1.388(11) . ?
C22 C23 1.378(10) . ?
C24 C25 1.387(10) . ?
C24 C29 1.396(10) . ?
C25 C26 1.387(10) . ?
C26 C27 1.384(12) . ?
C27 C28 1.371(12) . ?
C28 C29 1.375(10) . ?
C30 C31 1.400(9) . ?
C30 C35 1.401(9) . ?
C31 C32 1.390(9) . ?
C32 C33 1.377(11) . ?
C33 C34 1.396(11) . ?
C34 C35 1.388(10) . ?
C36 Cl4 1.732(10) . ?
C36 Cl5 1.744(11) . ?
C36 Cl3 1.756(11) . ?
